data_7030927
loop_
_publ_author_name
'Seven, Omer'
'Popp, Sebastian'
'Bolte, Michael'
'Lerner, Hans-Wolfram'
'Wagner, Matthias'

_publ_section_title
;
 Synthesis and characterisation of the complete series of B-N analogues of
 triptycene.
;
_journal_issue 22
_journal_name_full 'Dalton transactions (Cambridge, England : 2003)'
_journal_page_first 8241
_journal_page_last 8253
_journal_paper_doi 10.1039/c4dt00442f
_journal_volume 43
_journal_year 2014
_chemical_formula_moiety 'C26 H10 B4 F24 N8, 3(C7 H8)'
_chemical_formula_sum 'C47 H34 B4 F24 N8'
_chemical_formula_weight 1210.06
_chemical_name_systematic ?
_space_group_crystal_system triclinic
_space_group_IT_number 2
_space_group_name_Hall '-P 1'
_space_group_name_H-M_alt 'P -1'
_symmetry_space_group_name_Hall '-P 1'
_symmetry_space_group_name_H-M 'P -1'
_atom_sites_solution_hydrogens mixed
_audit_creation_method SHELXL-2012
_cell_angle_alpha 99.583(8)
_cell_angle_beta 106.299(7)
_cell_angle_gamma 106.005(7)
_cell_formula_units_Z 1
_cell_length_a 8.8267(8)
_cell_length_b 11.3525(11)
_cell_length_c 14.2556(14)
_cell_measurement_reflns_used 17458
_cell_measurement_temperature 173(2)
_cell_measurement_theta_max 26.76
_cell_measurement_theta_min 3.18
_cell_volume 1271.1(2)
_computing_cell_refinement 'X-Area (Stoe & Cie, 2001)'
_computing_data_collection 'X-Area (Stoe & Cie, 2001)'
_computing_data_reduction 'X-Area (Stoe & Cie, 2001)'
_computing_molecular_graphics 'XP in SHELXTL-Plus (Sheldrick, 2008)'
_computing_publication_material SHELXL97
_computing_structure_refinement 'SHELXL-2012 (Sheldrick, 2012)'
_computing_structure_solution 'SHELXS (Sheldrick, 2008)'
_diffrn_ambient_temperature 173(2)
_diffrn_measured_fraction_theta_full 0.996
_diffrn_measured_fraction_theta_max 0.984
_diffrn_measurement_device_type 'STOE IPDS II two-circle-diffractometer'
_diffrn_measurement_method \w
_diffrn_radiation_type MoK\a
_diffrn_radiation_wavelength 0.71073
_diffrn_reflns_av_R_equivalents 0.0645
_diffrn_reflns_av_unetI/netI 0.0455
_diffrn_reflns_Laue_measured_fraction_full 0.996
_diffrn_reflns_Laue_measured_fraction_max 0.984
_diffrn_reflns_limit_h_max 10
_diffrn_reflns_limit_h_min -10
_diffrn_reflns_limit_k_max 13
_diffrn_reflns_limit_k_min -13
_diffrn_reflns_limit_l_max 17
_diffrn_reflns_limit_l_min -17
_diffrn_reflns_number 15695
_diffrn_reflns_point_group_measured_fraction_full 0.996
_diffrn_reflns_point_group_measured_fraction_max 0.984
_diffrn_reflns_theta_full 25.000
_diffrn_reflns_theta_max 25.914
_diffrn_reflns_theta_min 3.181
_diffrn_source 'Genix 3D I\mS microfocus X-ray source'
_exptl_absorpt_coefficient_mu 0.156
_exptl_absorpt_correction_T_max 0.967
_exptl_absorpt_correction_T_min 0.961
_exptl_absorpt_correction_type multi-scan
_exptl_absorpt_process_details 'X-Area (Stoe & Cie, 2001)'
_exptl_crystal_colour 'light brown'
_exptl_crystal_density_diffrn 1.581
_exptl_crystal_description block
_exptl_crystal_F_000 608
_exptl_crystal_size_max 0.260
_exptl_crystal_size_mid 0.250
_exptl_crystal_size_min 0.220
_refine_diff_density_max 0.262
_refine_diff_density_min -0.265
_refine_diff_density_rms 0.051
_refine_ls_extinction_method none
_refine_ls_goodness_of_fit_ref 1.046
_refine_ls_hydrogen_treatment mixed
_refine_ls_matrix_type full
_refine_ls_number_parameters 397
_refine_ls_number_reflns 4864
_refine_ls_number_restraints 0
_refine_ls_restrained_S_all 1.046
_refine_ls_R_factor_all 0.0580
_refine_ls_R_factor_gt 0.0451
_refine_ls_shift/su_max 0.000
_refine_ls_shift/su_mean 0.000
_refine_ls_structure_factor_coef Fsqd
_refine_ls_weighting_details
; 
 w=1/[\s^2^(Fo^2^)+(0.0608P)^2^+0.3938P] 
 where P=(Fo^2^+2Fc^2^)/3 
;
_refine_ls_weighting_scheme calc
_refine_ls_wR_factor_gt 0.1127
_refine_ls_wR_factor_ref 0.1189
_reflns_Friedel_coverage 0.000
_reflns_number_gt 3949
_reflns_number_total 4864
_reflns_threshold_expression 'I > 2\s(I)'
_cod_data_source_file c4dt00442f2.cif
_cod_data_source_block wa1646
_cod_database_code 7030927
_shelx_space_group_comment
; 
The symmetry employed for this shelxl refinement is uniquely defined 
by the following loop, which should always be used as a source of 
symmetry information in preference to the above space-group names. 
They are only intended as comments. 
;
_shelx_estimated_absorpt_t_min 0.961
_shelx_estimated_absorpt_t_max 0.967
_shelxl_version_number 2012-9

loop_
_space_group_symop_operation_xyz
'x, y, z'
'-x, -y, -z'

loop_
_atom_site_label
_atom_site_type_symbol
_atom_site_fract_x
_atom_site_fract_y
_atom_site_fract_z
_atom_site_U_iso_or_equiv
_atom_site_adp_type
_atom_site_occupancy
_atom_site_site_symmetry_order
_atom_site_calc_flag
_atom_site_refinement_flags_posn
_atom_site_refinement_flags_adp
_atom_site_refinement_flags_occupancy
_atom_site_disorder_assembly
_atom_site_disorder_group
B1 B 0.6835(2) 0.37083(19) 0.39516(14) 0.0217(4) Uani 1 1 d . . . . .
H1 H 0.814(2) 0.3933(18) 0.4194(14) 0.017(4) Uiso 1 1 d . . . . .
B2 B 0.3444(2) 0.28894(18) 0.30928(14) 0.0212(4) Uani 1 1 d . . . . .
H2 H 0.207(3) 0.244(2) 0.2653(15) 0.026(5) Uiso 1 1 d . . . . .
N2 N 0.44533(17) 0.34069(14) 0.23869(11) 0.0215(3) Uani 1 1 d . . . . .
N1 N 0.61436(17) 0.38150(14) 0.28154(11) 0.0220(3) Uani 1 1 d . . . . .
C3 C 0.4085(2) 0.36160(17) 0.14645(13) 0.0247(4) Uani 1 1 d . . . . .
C4 C 0.5542(2) 0.41617(18) 0.12858(14) 0.0281(4) Uani 1 1 d . . . . .
H4 H 0.5649 0.4409 0.0696 0.034 Uiso 1 1 calc R U . . .
C5 C 0.6811(2) 0.42678(17) 0.21584(13) 0.0247(4) Uani 1 1 d . . . . .
C6 C 0.2311(2) 0.3255(2) 0.07672(14) 0.0305(4) Uani 1 1 d . . . . .
F61 F 0.23046(17) 0.36280(18) -0.00682(10) 0.0592(4) Uani 1 1 d . . . . .
F62 F 0.14078(14) 0.37852(13) 0.11770(9) 0.0424(3) Uani 1 1 d . . . . .
F63 F 0.15144(16) 0.20181(13) 0.04987(11) 0.0538(4) Uani 1 1 d . . . . .
C7 C 0.8669(2) 0.4770(2) 0.23900(15) 0.0321(4) Uani 1 1 d . . . . .
F71 F 0.90028(17) 0.52105(17) 0.16402(11) 0.0592(4) Uani 1 1 d . . . . .
F72 F 0.93520(15) 0.38695(13) 0.24958(11) 0.0469(3) Uani 1 1 d . . . . .
F73 F 0.94552(16) 0.56847(14) 0.32349(11) 0.0525(4) Uani 1 1 d . . . . .
N11 N 0.59111(18) 0.22284(14) 0.37810(11) 0.0226(3) Uani 1 1 d . . . . .
N12 N 0.42208(18) 0.18141(14) 0.33493(11) 0.0224(3) Uani 1 1 d . . . . .
C13 C 0.3641(2) 0.05652(17) 0.32524(14) 0.0269(4) Uani 1 1 d . . . . .
C14 C 0.4967(3) 0.01502(18) 0.36268(15) 0.0316(4) Uani 1 1 d . . . . .
H14 H 0.4920 -0.0689 0.3654 0.038 Uiso 1 1 calc R U . . .
C15 C 0.6372(2) 0.12266(18) 0.39519(14) 0.0278(4) Uani 1 1 d . . . . .
C16 C 0.1811(3) -0.01846(19) 0.27905(16) 0.0334(4) Uani 1 1 d . . . . .
F161 F 0.15506(17) -0.13852(12) 0.28276(13) 0.0537(4) Uani 1 1 d . . . . .
F162 F 0.11879(16) -0.02009(14) 0.18208(10) 0.0500(3) Uani 1 1 d . . . . .
F163 F 0.09139(16) 0.02592(13) 0.32640(12) 0.0496(3) Uani 1 1 d . . . . .
C17 C 0.8170(3) 0.1359(2) 0.44128(16) 0.0377(5) Uani 1 1 d . . . . .
F171 F 0.83029(19) 0.02612(14) 0.45325(14) 0.0670(5) Uani 1 1 d . . . . .
F172 F 0.90692(17) 0.17544(17) 0.38467(13) 0.0611(4) Uani 1 1 d . . . . .
F173 F 0.88867(18) 0.21858(15) 0.53147(11) 0.0585(4) Uani 1 1 d . . . . .
C21 C 0.5942(2) 0.44311(16) 0.45603(12) 0.0202(3) Uani 1 1 d . . . . .
C22 C 0.4177(2) 0.39980(16) 0.41176(12) 0.0203(3) Uani 1 1 d . . . . .
C23 C 0.3245(2) 0.45713(16) 0.45628(12) 0.0202(3) Uani 1 1 d . . . . .
H23 H 0.2056 0.4280 0.4267 0.024 Uiso 1 1 calc R U . . .
C31 C 0.4129(7) -0.0268(5) -0.0413(4) 0.0551(14) Uani 0.5 1 d . . P . .
C32 C 0.4421(5) 0.0373(3) 0.0600(2) 0.0579(8) Uani 1 1 d . . . . .
H32 H 0.3507 0.0440 0.0806 0.070 Uiso 0.5 1 d R U P A 1
H32A H 0.4556 0.0835 0.1256 0.070 Uiso 0.5 1 d R U P A 2
C33 C 0.5970(8) 0.0872(5) 0.1252(4) 0.0545(13) Uani 0.5 1 d . . P . .
H33 H 0.6100 0.1342 0.1904 0.065 Uiso 0.5 1 d R U P . .
C34 C 0.7433(6) 0.0791(4) 0.1099(4) 0.0997(15) Uani 1 1 d . . . . .
H34 H 0.8513 0.1127 0.1611 0.120 Uiso 0.5 1 d R U P B 1
H34A H 0.7374 0.1184 0.1748 0.150 Uiso 0.5 1 d R U P B 2
H34B H 0.7938 0.0130 0.1184 0.150 Uiso 0.5 1 d R U P B 2
H34C H 0.8121 0.1439 0.0871 0.150 Uiso 0.5 1 d R U P B 2
C35 C 0.7118(9) 0.0141(6) 0.0086(6) 0.0703(19) Uani 0.5 1 d . . P . .
H35 H 0.8037 0.0071 -0.0114 0.084 Uiso 0.5 1 d R U P . .
C41 C 0.3798(3) 0.70478(19) 0.16205(16) 0.0339(4) Uani 1 1 d . . . . .
C42 C 0.3761(3) 0.66773(19) 0.24954(17) 0.0369(5) Uani 1 1 d . . . . .
H42 H 0.2710 0.6313 0.2571 0.044 Uiso 1 1 calc R U . . .
C43 C 0.5227(3) 0.6829(2) 0.32601(18) 0.0448(5) Uani 1 1 d . . . . .
H43 H 0.5181 0.6572 0.3855 0.054 Uiso 1 1 calc R U . . .
C44 C 0.6747(3) 0.7352(2) 0.3153(2) 0.0556(7) Uani 1 1 d . . . . .
H44 H 0.7758 0.7459 0.3675 0.067 Uiso 1 1 calc R U . . .
C45 C 0.6805(3) 0.7725(3) 0.2284(3) 0.0603(7) Uani 1 1 d . . . . .
H45 H 0.7859 0.8085 0.2210 0.072 Uiso 1 1 calc R U . . .
C46 C 0.5344(3) 0.7576(2) 0.1524(2) 0.0462(5) Uani 1 1 d . . . . .
H46 H 0.5397 0.7838 0.0931 0.055 Uiso 1 1 calc R U . . .
C47 C 0.2189(3) 0.6880(3) 0.07918(19) 0.0519(6) Uani 1 1 d . . . . .
H47A H 0.2456 0.7221 0.0247 0.078 Uiso 1 1 calc R U . . .
H47B H 0.1550 0.7336 0.1069 0.078 Uiso 1 1 calc R U . . .
H47C H 0.1519 0.5974 0.0522 0.078 Uiso 1 1 calc R U . . .

loop_
_atom_site_aniso_label
_atom_site_aniso_U_11
_atom_site_aniso_U_22
_atom_site_aniso_U_33
_atom_site_aniso_U_23
_atom_site_aniso_U_13
_atom_site_aniso_U_12
B1 0.0194(9) 0.0261(10) 0.0195(9) 0.0052(7) 0.0051(7) 0.0096(7)
B2 0.0199(9) 0.0231(9) 0.0226(9) 0.0060(8) 0.0074(7) 0.0102(8)
N2 0.0190(7) 0.0248(7) 0.0203(7) 0.0041(6) 0.0052(5) 0.0098(6)
N1 0.0175(7) 0.0264(8) 0.0220(7) 0.0043(6) 0.0062(6) 0.0094(6)
C3 0.0274(9) 0.0287(9) 0.0203(8) 0.0056(7) 0.0072(7) 0.0144(7)
C4 0.0299(9) 0.0343(10) 0.0237(9) 0.0101(8) 0.0109(7) 0.0134(8)
C5 0.0248(9) 0.0272(9) 0.0239(9) 0.0058(7) 0.0104(7) 0.0102(7)
C6 0.0291(9) 0.0398(11) 0.0222(9) 0.0072(8) 0.0056(7) 0.0151(8)
F61 0.0405(7) 0.1121(13) 0.0317(7) 0.0376(8) 0.0087(6) 0.0293(8)
F62 0.0286(6) 0.0579(8) 0.0407(7) 0.0059(6) 0.0079(5) 0.0231(6)
F63 0.0381(7) 0.0400(7) 0.0553(8) -0.0054(6) -0.0097(6) 0.0079(6)
C7 0.0277(9) 0.0393(11) 0.0306(10) 0.0094(9) 0.0127(8) 0.0106(8)
F71 0.0350(7) 0.0940(12) 0.0547(8) 0.0410(8) 0.0223(6) 0.0117(7)
F72 0.0298(6) 0.0560(8) 0.0588(8) 0.0103(7) 0.0162(6) 0.0225(6)
F73 0.0313(6) 0.0515(8) 0.0540(8) -0.0091(6) 0.0099(6) 0.0009(6)
N11 0.0206(7) 0.0276(8) 0.0208(7) 0.0042(6) 0.0056(6) 0.0130(6)
N12 0.0212(7) 0.0239(7) 0.0219(7) 0.0043(6) 0.0065(6) 0.0094(6)
C13 0.0321(9) 0.0250(9) 0.0240(9) 0.0043(7) 0.0106(7) 0.0108(8)
C14 0.0378(10) 0.0248(9) 0.0343(10) 0.0079(8) 0.0112(8) 0.0152(8)
C15 0.0317(10) 0.0294(10) 0.0247(9) 0.0049(7) 0.0073(7) 0.0177(8)
C16 0.0331(10) 0.0258(10) 0.0412(11) 0.0059(8) 0.0149(9) 0.0093(8)
F161 0.0449(7) 0.0257(6) 0.0879(11) 0.0153(7) 0.0240(7) 0.0068(5)
F162 0.0368(7) 0.0534(8) 0.0395(7) 0.0036(6) -0.0005(5) 0.0033(6)
F163 0.0366(7) 0.0469(8) 0.0677(9) 0.0056(7) 0.0278(6) 0.0135(6)
C17 0.0362(11) 0.0364(11) 0.0384(11) 0.0045(9) 0.0021(9) 0.0233(9)
F171 0.0537(9) 0.0415(8) 0.0926(12) 0.0128(8) -0.0072(8) 0.0320(7)
F172 0.0372(7) 0.0863(11) 0.0735(10) 0.0219(9) 0.0237(7) 0.0365(8)
F173 0.0483(8) 0.0600(9) 0.0458(8) -0.0077(7) -0.0116(6) 0.0271(7)
C21 0.0194(8) 0.0241(9) 0.0207(8) 0.0085(7) 0.0071(6) 0.0111(7)
C22 0.0205(8) 0.0231(8) 0.0185(8) 0.0073(6) 0.0057(6) 0.0088(7)
C23 0.0167(7) 0.0239(8) 0.0203(8) 0.0071(7) 0.0046(6) 0.0083(6)
C31 0.074(4) 0.031(2) 0.043(3) 0.017(2) 0.000(3) 0.007(2)
C32 0.099(2) 0.0397(13) 0.0594(17) 0.0180(12) 0.0519(18) 0.0326(15)
C33 0.080(4) 0.045(3) 0.040(3) 0.007(2) 0.023(3) 0.023(3)
C34 0.102(3) 0.059(2) 0.109(3) 0.037(2) 0.004(3) 0.009(2)
C35 0.068(4) 0.053(3) 0.127(6) 0.046(4) 0.065(4) 0.032(3)
C41 0.0351(10) 0.0260(9) 0.0372(11) 0.0061(8) 0.0080(8) 0.0113(8)
C42 0.0372(11) 0.0277(10) 0.0446(12) 0.0101(9) 0.0144(9) 0.0085(8)
C43 0.0543(14) 0.0313(11) 0.0427(12) 0.0097(9) 0.0045(10) 0.0180(10)
C44 0.0402(13) 0.0410(13) 0.0641(17) -0.0028(12) -0.0099(12) 0.0196(11)
C45 0.0322(12) 0.0446(14) 0.091(2) 0.0007(14) 0.0214(13) 0.0025(10)
C46 0.0484(13) 0.0374(12) 0.0532(14) 0.0111(10) 0.0251(11) 0.0081(10)
C47 0.0505(14) 0.0514(14) 0.0444(13) 0.0107(11) -0.0001(11) 0.0214(11)

loop_
_atom_type_symbol
_atom_type_description
_atom_type_scat_dispersion_real
_atom_type_scat_dispersion_imag
_atom_type_scat_source
C C 0.0033 0.0016 'International Tables Vol C Tables 4.2.6.8 and 6.1.1.4'
H H 0.0000 0.0000 'International Tables Vol C Tables 4.2.6.8 and 6.1.1.4'
B B 0.0013 0.0007 'International Tables Vol C Tables 4.2.6.8 and 6.1.1.4'
F F 0.0171 0.0103 'International Tables Vol C Tables 4.2.6.8 and 6.1.1.4'
N N 0.0061 0.0033 'International Tables Vol C Tables 4.2.6.8 and 6.1.1.4'

loop_
_geom_angle_atom_site_label_1
_geom_angle_atom_site_label_2
_geom_angle_atom_site_label_3
_geom_angle
_geom_angle_site_symmetry_1
_geom_angle_site_symmetry_3
N11 B1 C21 106.09(14) . .
N11 B1 N1 99.65(13) . .
C21 B1 N1 105.10(13) . .
N11 B1 H1 111.0(10) . .
C21 B1 H1 122.2(11) . .
N1 B1 H1 110.3(10) . .
C22 B2 N2 105.51(14) . .
C22 B2 N12 106.04(13) . .
N2 B2 N12 99.50(12) . .
C22 B2 H2 122.7(11) . .
N2 B2 H2 110.7(11) . .
N12 B2 H2 109.8(11) . .
C3 N2 N1 107.69(14) . .
C3 N2 B2 137.12(14) . .
N1 N2 B2 115.09(13) . .
C5 N1 N2 108.34(14) . .
C5 N1 B1 136.39(14) . .
N2 N1 B1 115.19(13) . .
N2 C3 C4 110.02(15) . .
N2 C3 C6 122.03(16) . .
C4 C3 C6 127.93(16) . .
C3 C4 C5 104.35(16) . .
C3 C4 H4 127.8 . .
C5 C4 H4 127.8 . .
N1 C5 C4 109.58(15) . .
N1 C5 C7 122.00(16) . .
C4 C5 C7 128.41(17) . .
F63 C6 F62 106.51(17) . .
F63 C6 F61 108.04(17) . .
F62 C6 F61 107.56(16) . .
F63 C6 C3 112.27(16) . .
F62 C6 C3 112.70(16) . .
F61 C6 C3 109.54(16) . .
F73 C7 F71 108.41(18) . .
F73 C7 F72 106.36(16) . .
F71 C7 F72 107.18(17) . .
F73 C7 C5 112.70(16) . .
F71 C7 C5 110.12(16) . .
F72 C7 C5 111.83(17) . .
C15 N11 N12 108.01(15) . .
C15 N11 B1 136.55(15) . .
N12 N11 B1 115.44(13) . .
C13 N12 N11 108.19(14) . .
C13 N12 B2 136.88(15) . .
N11 N12 B2 114.93(13) . .
N12 C13 C14 109.68(17) . .
N12 C13 C16 121.49(16) . .
C14 C13 C16 128.82(18) . .
C15 C14 C13 104.57(16) . .
C15 C14 H14 127.7 . .
C13 C14 H14 127.7 . .
N11 C15 C14 109.54(16) . .
N11 C15 C17 121.58(17) . .
C14 C15 C17 128.87(17) . .
F163 C16 F161 107.58(17) . .
F163 C16 F162 107.19(17) . .
F161 C16 F162 107.19(17) . .
F163 C16 C13 112.52(17) . .
F161 C16 C13 109.89(16) . .
F162 C16 C13 112.21(17) . .
F171 C17 F173 107.42(17) . .
F171 C17 F172 107.86(18) . .
F173 C17 F172 106.88(19) . .
F171 C17 C15 110.45(18) . .
F173 C17 C15 111.70(17) . .
F172 C17 C15 112.30(17) . .
C23 C21 C22 120.09(15) 2_666 .
C23 C21 B1 125.79(15) 2_666 .
C22 C21 B1 114.10(15) . .
C23 C22 C21 119.85(16) . .
C23 C22 B2 126.11(15) . .
C21 C22 B2 114.00(15) . .
C21 C23 C22 120.06(15) 2_666 .
C21 C23 H23 120.0 2_666 .
C22 C23 H23 120.0 . .
C33 C31 C35 128.6(6) 2_655 2_655
C34 C31 C32 124.1(5) 2_655 2_655
C34 C31 C32 121.3(6) 2_655 .
C32 C31 C32 114.4(4) 2_655 .
C33 C31 C31 116.5(8) 2_655 2_655
C35 C31 C31 114.3(7) 2_655 2_655
C35 C32 C31 123.7(4) 2_655 2_655
C33 C32 C31 119.5(4) . .
C33 C32 H32 120.3 . .
C31 C32 H32 120.2 . .
C35 C32 H32A 118.4 2_655 .
C31 C32 H32A 117.9 2_655 .
C32 C33 C34 127.8(5) . .
C31 C33 H32A 110.3 2_655 .
C32 C33 H33 115.9 . .
C34 C33 H33 116.3 . .
C31 C33 H34A 104.9 2_655 .
C33 C34 C35 111.9(4) . .
C33 C34 H34 124.2 . .
C35 C34 H34 123.9 . .
C31 C34 H34A 109.1 2_655 .
C31 C34 H34B 109.5 2_655 .
C33 C34 H34B 128.8 . .
H34A C34 H34B 109.5 . .
C31 C34 H34C 109.8 2_655 .
C33 C34 H34C 121.7 . .
H34A C34 H34C 109.5 . .
H34B C34 H34C 109.5 . .
C32 C35 C34 122.4(5) 2_655 .
C32 C35 H35 118.5 2_655 .
C34 C35 H35 119.1 . .
C46 C41 C42 118.5(2) . .
C46 C41 C47 120.8(2) . .
C42 C41 C47 120.7(2) . .
C43 C42 C41 121.2(2) . .
C43 C42 H42 119.4 . .
C41 C42 H42 119.4 . .
C44 C43 C42 119.6(2) . .
C44 C43 H43 120.2 . .
C42 C43 H43 120.2 . .
C43 C44 C45 119.9(2) . .
C43 C44 H44 120.0 . .
C45 C44 H44 120.0 . .
C46 C45 C44 120.4(2) . .
C46 C45 H45 119.8 . .
C44 C45 H45 119.8 . .
C45 C46 C41 120.3(2) . .
C45 C46 H46 119.8 . .
C41 C46 H46 119.8 . .
C41 C47 H47A 109.5 . .
C41 C47 H47B 109.5 . .
H47A C47 H47B 109.5 . .
C41 C47 H47C 109.5 . .
H47A C47 H47C 109.5 . .
H47B C47 H47C 109.5 . .

loop_
_geom_bond_atom_site_label_1
_geom_bond_atom_site_label_2
_geom_bond_distance
_geom_bond_site_symmetry_2
B1 N11 1.595(3) .
B1 C21 1.597(2) .
B1 N1 1.601(2) .
B1 H1 1.045(19) .
B2 C22 1.595(3) .
B2 N2 1.601(2) .
B2 N12 1.601(2) .
B2 H2 1.12(2) .
N2 C3 1.341(2) .
N2 N1 1.3517(19) .
N1 C5 1.339(2) .
C3 C4 1.378(3) .
C3 C6 1.498(2) .
C4 C5 1.382(2) .
C4 H4 0.9500 .
C5 C7 1.497(3) .
C6 F63 1.318(3) .
C6 F62 1.322(2) .
C6 F61 1.328(2) .
C7 F73 1.315(2) .
C7 F71 1.324(2) .
C7 F72 1.331(2) .
N11 C15 1.345(2) .
N11 N12 1.352(2) .
N12 C13 1.336(2) .
C13 C14 1.384(3) .
C13 C16 1.491(3) .
C14 C15 1.378(3) .
C14 H14 0.9500 .
C15 C17 1.491(3) .
C16 F163 1.320(2) .
C16 F161 1.331(2) .
C16 F162 1.332(3) .
C17 F171 1.318(2) .
C17 F173 1.322(3) .
C17 F172 1.329(3) .
C21 C23 1.392(2) 2_666
C21 C22 1.411(2) .
C22 C23 1.398(2) .
C23 C21 1.392(2) 2_666
C23 H23 0.9500 .
C31 C33 1.243(8) 2_655
C31 C35 1.342(9) 2_655
C31 C34 1.345(7) 2_655
C31 C32 1.411(7) 2_655
C31 C32 1.421(6) .
C31 C31 1.533(10) 2_655
C32 C33 1.318(7) .
C32 C35 1.331(8) 2_655
C32 C31 1.411(7) 2_655
C32 H32 0.9499 .
C32 H32A 0.9500 .
C33 C31 1.243(8) 2_655
C33 C34 1.393(8) .
C33 H32A 1.2387 .
C33 H33 0.9500 .
C33 H34A 1.1598 .
C34 C31 1.345(7) 2_655
C34 C35 1.419(9) .
C34 H34 0.9500 .
C34 H34A 0.9799 .
C34 H34B 0.9801 .
C34 H34C 0.9800 .
C35 C32 1.331(8) 2_655
C35 C31 1.342(9) 2_655
C35 H35 0.9500 .
C41 C46 1.387(3) .
C41 C42 1.387(3) .
C41 C47 1.511(3) .
C42 C43 1.384(3) .
C42 H42 0.9500 .
C43 C44 1.372(4) .
C43 H43 0.9500 .
C44 C45 1.384(4) .
C44 H44 0.9500 .
C45 C46 1.379(4) .
C45 H45 0.9500 .
C46 H46 0.9500 .
C47 H47A 0.9800 .
C47 H47B 0.9800 .
C47 H47C 0.9800 .

loop_
_geom_torsion_atom_site_label_1
_geom_torsion_atom_site_label_2
_geom_torsion_atom_site_label_3
_geom_torsion_atom_site_label_4
_geom_torsion
_geom_torsion_site_symmetry_1
_geom_torsion_site_symmetry_4
C22 B2 N2 C3 -122.5(2) . .
N12 B2 N2 C3 127.8(2) . .
C22 B2 N2 N1 53.40(17) . .
N12 B2 N2 N1 -56.31(17) . .
C3 N2 N1 C5 -0.25(19) . .
B2 N2 N1 C5 -177.31(14) . .
C3 N2 N1 B1 177.08(14) . .
B2 N2 N1 B1 0.02(19) . .
N11 B1 N1 C5 -127.5(2) . .
C21 B1 N1 C5 122.8(2) . .
N11 B1 N1 N2 56.15(16) . .
C21 B1 N1 N2 -53.55(18) . .
N1 N2 C3 C4 0.1(2) . .
B2 N2 C3 C4 176.22(18) . .
N1 N2 C3 C6 178.99(16) . .
B2 N2 C3 C6 -4.9(3) . .
N2 C3 C4 C5 0.0(2) . .
C6 C3 C4 C5 -178.74(18) . .
N2 N1 C5 C4 0.3(2) . .
B1 N1 C5 C4 -176.22(18) . .
N2 N1 C5 C7 -178.54(16) . .
B1 N1 C5 C7 5.0(3) . .
C3 C4 C5 N1 -0.2(2) . .
C3 C4 C5 C7 178.54(19) . .
N2 C3 C6 F63 -63.3(2) . .
C4 C3 C6 F63 115.4(2) . .
N2 C3 C6 F62 57.0(2) . .
C4 C3 C6 F62 -124.4(2) . .
N2 C3 C6 F61 176.69(17) . .
C4 C3 C6 F61 -4.7(3) . .
N1 C5 C7 F73 -56.0(2) . .
C4 C5 C7 F73 125.4(2) . .
N1 C5 C7 F71 -177.19(17) . .
C4 C5 C7 F71 4.2(3) . .
N1 C5 C7 F72 63.8(2) . .
C4 C5 C7 F72 -114.8(2) . .
C21 B1 N11 C15 -127.4(2) . .
N1 B1 N11 C15 123.6(2) . .
C21 B1 N11 N12 52.98(18) . .
N1 B1 N11 N12 -55.93(17) . .
C15 N11 N12 C13 -0.10(19) . .
B1 N11 N12 C13 179.59(14) . .
C15 N11 N12 B2 179.87(14) . .
B1 N11 N12 B2 -0.4(2) . .
C22 B2 N12 C13 127.3(2) . .
N2 B2 N12 C13 -123.5(2) . .
C22 B2 N12 N11 -52.69(18) . .
N2 B2 N12 N11 56.59(17) . .
N11 N12 C13 C14 0.1(2) . .
B2 N12 C13 C14 -179.87(18) . .
N11 N12 C13 C16 -179.47(16) . .
B2 N12 C13 C16 0.6(3) . .
N12 C13 C14 C15 0.0(2) . .
C16 C13 C14 C15 179.47(19) . .
N12 N11 C15 C14 0.1(2) . .
B1 N11 C15 C14 -179.52(18) . .
N12 N11 C15 C17 179.19(17) . .
B1 N11 C15 C17 -0.4(3) . .
C13 C14 C15 N11 0.0(2) . .
C13 C14 C15 C17 -179.05(19) . .
N12 C13 C16 F163 -57.0(2) . .
C14 C13 C16 F163 123.5(2) . .
N12 C13 C16 F161 -176.88(17) . .
C14 C13 C16 F161 3.7(3) . .
N12 C13 C16 F162 64.0(2) . .
C14 C13 C16 F162 -115.5(2) . .
N11 C15 C17 F171 178.12(19) . .
C14 C15 C17 F171 -3.0(3) . .
N11 C15 C17 F173 58.6(3) . .
C14 C15 C17 F173 -122.4(2) . .
N11 C15 C17 F172 -61.4(2) . .
C14 C15 C17 F172 117.5(2) . .
N11 B1 C21 C23 130.09(17) . 2_666
N1 B1 C21 C23 -124.93(17) . 2_666
N11 B1 C21 C22 -51.60(18) . .
N1 B1 C21 C22 53.38(18) . .
C23 C21 C22 C23 -0.1(3) 2_666 .
B1 C21 C22 C23 -178.54(15) . .
C23 C21 C22 B2 177.60(15) 2_666 .
B1 C21 C22 B2 -0.8(2) . .
N2 B2 C22 C23 125.33(17) . .
N12 B2 C22 C23 -129.72(16) . .
N2 B2 C22 C21 -52.24(17) . .
N12 B2 C22 C21 52.71(18) . .
C21 C22 C23 C21 0.1(3) . 2_666
B2 C22 C23 C21 -177.31(15) . 2_666
C35 C31 C32 C33 -179.7(5) 2_655 .
C34 C31 C32 C33 179.9(4) 2_655 .
C32 C31 C32 C33 3.9(5) 2_655 .
C31 C31 C32 C33 3.9(5) 2_655 .
C34 C31 C32 C35 -0.4(4) 2_655 2_655
C32 C31 C32 C35 -176.3(5) 2_655 2_655
C31 C31 C32 C35 -176.3(5) 2_655 2_655
C35 C31 C32 C31 176.3(5) 2_655 2_655
C34 C31 C32 C31 175.9(6) 2_655 2_655
C32 C31 C32 C31 0.000(0) 2_655 2_655
C31 C32 C33 C31 -4.4(5) . 2_655
C31 C32 C33 C34 -0.1(4) 2_655 .
C31 C32 C33 C34 -4.5(7) . .
C32 C33 C34 C31 0.1(5) . 2_655
C31 C33 C34 C35 3.8(4) 2_655 .
C32 C33 C34 C35 3.9(7) . .
C31 C34 C35 C32 0.4(4) 2_655 2_655
C33 C34 C35 C32 -3.2(7) . 2_655
C33 C34 C35 C31 -3.6(4) . 2_655
C46 C41 C42 C43 0.1(3) . .
C47 C41 C42 C43 -179.9(2) . .
C41 C42 C43 C44 -0.1(3) . .
C42 C43 C44 C45 0.0(4) . .
C43 C44 C45 C46 0.2(4) . .
C44 C45 C46 C41 -0.2(4) . .
C42 C41 C46 C45 0.1(3) . .
C47 C41 C46 C45 -179.9(2) . .
